data_7063057
loop_
_publ_author_name
'Rippel, Rafael'
'Leit\~ao, Fl\'avia'
'Georgieva, Miglena K.'
'Mamede, Rafael'
'Gomes, Clara S. B.'
'Roma-Rodrigues, Catarina'
'Fernandes, Alexandra R.'
'Louren\,co, Ana'
'Ferreira, Lu\'isa M.'
'Branco, Paula S.'

_publ_section_title
;
 Exploring the synthesis of aminal guanidine-based molecules: synthesis of
 cernumidine and analogues, and survey of its anti-inflammatory activity
;
_journal_issue 12
_journal_name_full 'New Journal of Chemistry'
_journal_page_first 5247
_journal_page_last 5257
_journal_paper_doi 10.1039/D3NJ05406C
_journal_volume 48
_journal_year 2024
_chemical_formula_moiety 'C18 H23 F N2 O3'
_chemical_formula_sum 'C18 H23 F N2 O3'
_chemical_formula_weight 334.38
_space_group_crystal_system orthorhombic
_space_group_IT_number 61
_space_group_name_Hall '-P 2ac 2ab'
_space_group_name_H-M_alt 'P b c a'
_atom_sites_solution_hydrogens mixed
_audit_creation_method SHELXL-2019/3
_audit_update_record
;
2023-11-09 deposited with the CCDC.	2024-02-26 downloaded from the CCDC.
;
_cell_angle_alpha 90
_cell_angle_beta 90
_cell_angle_gamma 90
_cell_formula_units_Z 16
_cell_length_a 14.6133(11)
_cell_length_b 19.1979(13)
_cell_length_c 26.659(2)
_cell_measurement_reflns_used 5653
_cell_measurement_temperature 296(2)
_cell_measurement_theta_max 18.95
_cell_measurement_theta_min 2.32
_cell_volume 7479.0(9)
_computing_cell_refinement 'Bruker SAINT'
_computing_data_collection 'Bruker APEX3'
_computing_data_reduction 'Bruker SAINT'
_computing_molecular_graphics Mercury
_computing_publication_material 'WinGX and enCIFer'
_computing_structure_refinement 'SHELXL-2019/2 (Sheldrick, 2019)'
_computing_structure_solution 'SHELXT 2014/5 (Sheldrick, 2014)'
_diffrn_ambient_temperature 296(2)
_diffrn_measured_fraction_theta_full 0.989
_diffrn_measured_fraction_theta_max 0.989
_diffrn_measurement_device_type 'Bruker D8 Venture Photon 100 CMOS'
_diffrn_measurement_method '\f and \w scans'
_diffrn_radiation_probe x-ray
_diffrn_radiation_type MoK\a
_diffrn_radiation_wavelength 0.71073
_diffrn_reflns_av_R_equivalents 0.5317
_diffrn_reflns_av_unetI/netI 0.0769
_diffrn_reflns_Laue_measured_fraction_full 0.989
_diffrn_reflns_Laue_measured_fraction_max 0.989
_diffrn_reflns_limit_h_max 14
_diffrn_reflns_limit_h_min -14
_diffrn_reflns_limit_k_max 19
_diffrn_reflns_limit_k_min -19
_diffrn_reflns_limit_l_max 26
_diffrn_reflns_limit_l_min -26
_diffrn_reflns_number 189962
_diffrn_reflns_point_group_measured_fraction_full 0.989
_diffrn_reflns_point_group_measured_fraction_max 0.989
_diffrn_reflns_theta_full 20.945
_diffrn_reflns_theta_max 20.945
_diffrn_reflns_theta_min 2.615
_exptl_absorpt_coefficient_mu 0.088
_exptl_absorpt_correction_T_max 0.7446
_exptl_absorpt_correction_T_min 0.5160
_exptl_absorpt_correction_type multi-scan
_exptl_absorpt_process_details
;
 SADABS 2016/2: Krause, L., Herbst-Irmer, R., Sheldrick G.M. & Stalke D.,
 J. Appl. Cryst. 48 (2015) 3-10
;
_exptl_crystal_colour colourless
_exptl_crystal_density_diffrn 1.188
_exptl_crystal_description plate
_exptl_crystal_F_000 2848
_exptl_crystal_size_max 0.200
_exptl_crystal_size_mid 0.140
_exptl_crystal_size_min 0.080
_refine_diff_density_max 0.403
_refine_diff_density_min -0.452
_refine_diff_density_rms 0.070
_refine_ls_extinction_method none
_refine_ls_goodness_of_fit_ref 1.066
_refine_ls_hydrogen_treatment mixed
_refine_ls_matrix_type full
_refine_ls_number_parameters 429
_refine_ls_number_reflns 3947
_refine_ls_number_restraints 1
_refine_ls_restrained_S_all 1.066
_refine_ls_R_factor_all 0.1691
_refine_ls_R_factor_gt 0.0916
_refine_ls_shift/su_max 0.000
_refine_ls_shift/su_mean 0.000
_refine_ls_structure_factor_coef Fsqd
_refine_ls_weighting_details 'w=1/[\s^2^(Fo^2^)+(0.1334P)^2^+6.1247P] where P=(Fo^2^+2Fc^2^)/3'
_refine_ls_weighting_scheme calc
_refine_ls_wR_factor_gt 0.2280
_refine_ls_wR_factor_ref 0.2585
_reflns_Friedel_coverage 0.000
_reflns_number_gt 2186
_reflns_number_total 3947
_reflns_threshold_expression 'I > 2\s(I)'
_cod_data_source_file d3nj05406c2.cif
_cod_data_source_block 15e
_cod_depositor_comments 'Adding full bibliography for 7063057--7063058.cif.'
_cod_original_cell_volume 7479.0(10)
_cod_database_code 7063057
_shelx_shelxl_version_number 2019/3
_shelx_space_group_comment
;
The symmetry employed for this shelxl refinement is uniquely defined
by the following loop, which should always be used as a source of
symmetry information in preference to the above space-group names.
They are only intended as comments.
;
_shelx_estimated_absorpt_t_min 0.983
_shelx_estimated_absorpt_t_max 0.993

loop_
_space_group_symop_operation_xyz
'x, y, z'
'x+1/2, -y+1/2, -z'
'-x, y+1/2, -z+1/2'
'-x+1/2, -y, z+1/2'
'-x, -y, -z'
'-x-1/2, y-1/2, z'
'x, -y-1/2, z-1/2'
'x-1/2, y, -z-1/2'

loop_
_atom_site_label
_atom_site_type_symbol
_atom_site_fract_x
_atom_site_fract_y
_atom_site_fract_z
_atom_site_U_iso_or_equiv
_atom_site_adp_type
_atom_site_occupancy
_atom_site_site_symmetry_order
_atom_site_calc_flag
_atom_site_refinement_flags_posn
_atom_site_refinement_flags_adp
_atom_site_refinement_flags_occupancy
_atom_site_disorder_assembly
_atom_site_disorder_group
C1 C 0.5562(5) 0.5206(3) 0.3307(2) 0.0407(18) Uani 1 1 d . . . . .
H1 H 0.538629 0.569785 0.333097 0.049 Uiso 1 1 calc R U . . .
C2 C 0.6557(5) 0.5120(4) 0.3471(3) 0.062(2) Uani 1 1 d . . . . .
H2A H 0.696327 0.511086 0.318302 0.074 Uiso 1 1 calc R U . . .
H2B H 0.674149 0.549562 0.369224 0.074 Uiso 1 1 calc R U . . .
C3 C 0.6567(6) 0.4446(4) 0.3736(4) 0.084(3) Uani 1 1 d . . . . .
H3A H 0.707528 0.442555 0.396957 0.100 Uiso 1 1 calc R U . . .
H3B H 0.662373 0.406489 0.349945 0.100 Uiso 1 1 calc R U . . .
C4 C 0.5675(5) 0.4404(4) 0.4010(3) 0.052(2) Uani 1 1 d . . . . .
H4A H 0.546813 0.392584 0.404218 0.063 Uiso 1 1 calc R U . . .
H4B H 0.571814 0.461157 0.434131 0.063 Uiso 1 1 calc R U . . .
C5 C 0.4157(6) 0.4764(4) 0.3727(3) 0.047(2) Uani 1 1 d . . . . .
C6 C 0.2767(5) 0.5141(4) 0.3304(3) 0.0468(19) Uani 1 1 d . . . . .
C7 C 0.2635(6) 0.4460(4) 0.3041(3) 0.088(3) Uani 1 1 d . . . . .
H7A H 0.199873 0.439941 0.296265 0.133 Uiso 1 1 calc R U . . .
H7B H 0.298643 0.445633 0.273684 0.133 Uiso 1 1 calc R U . . .
H7C H 0.283470 0.408773 0.325494 0.133 Uiso 1 1 calc R U . . .
C8 C 0.2175(5) 0.5227(4) 0.3763(3) 0.080(3) Uani 1 1 d . . . . .
H8A H 0.154366 0.517120 0.367102 0.120 Uiso 1 1 calc R U . . .
H8B H 0.233752 0.488213 0.400734 0.120 Uiso 1 1 calc R U . . .
H8C H 0.226582 0.568347 0.390127 0.120 Uiso 1 1 calc R U . . .
C9 C 0.2610(6) 0.5747(4) 0.2953(3) 0.069(3) Uani 1 1 d . . . . .
H9A H 0.198197 0.575243 0.284846 0.104 Uiso 1 1 calc R U . . .
H9B H 0.275094 0.617450 0.312366 0.104 Uiso 1 1 calc R U . . .
H9C H 0.299873 0.569993 0.266479 0.104 Uiso 1 1 calc R U . . .
C10 C 0.5042(4) 0.5353(4) 0.2437(3) 0.0369(18) Uani 1 1 d . . . . .
C11 C 0.4871(5) 0.4973(3) 0.1963(3) 0.0391(19) Uani 1 1 d . . . . .
H11 H 0.504872 0.450811 0.194485 0.047 Uiso 1 1 calc R U . . .
C12 C 0.4484(5) 0.5251(3) 0.1569(3) 0.0411(19) Uani 1 1 d . . . . .
H12 H 0.428714 0.570928 0.160447 0.049 Uiso 1 1 calc R U . . .
C13 C 0.4326(5) 0.4935(3) 0.1083(3) 0.0362(18) Uani 1 1 d . . . . .
C14 C 0.4753(6) 0.4330(4) 0.0940(3) 0.060(2) Uani 1 1 d . . . . .
H14 H 0.516363 0.411755 0.115801 0.072 Uiso 1 1 calc R U . . .
C15 C 0.4585(6) 0.4035(4) 0.0482(3) 0.065(2) Uani 1 1 d . . . . .
H15 H 0.486943 0.362133 0.038884 0.078 Uiso 1 1 calc R U . . .
C16 C 0.3997(6) 0.4357(5) 0.0167(3) 0.066(2) Uani 1 1 d . . . . .
C17 C 0.3565(6) 0.4955(4) 0.0278(3) 0.066(2) Uani 1 1 d . . . . .
H17 H 0.317046 0.516734 0.005059 0.079 Uiso 1 1 calc R U . . .
C18 C 0.3731(5) 0.5238(4) 0.0741(3) 0.051(2) Uani 1 1 d . . . . .
H18 H 0.343478 0.564848 0.082908 0.061 Uiso 1 1 calc R U . . .
C19 C 0.4926(5) 0.7728(3) 0.1696(3) 0.0419(19) Uani 1 1 d . . . . .
H19 H 0.474831 0.821908 0.167579 0.050 Uiso 1 1 calc R U . . .
C20 C 0.5911(5) 0.7643(4) 0.1538(3) 0.067(2) Uani 1 1 d . . . . .
H20A H 0.615620 0.808664 0.142707 0.081 Uiso 1 1 calc R U . . .
H20B H 0.627503 0.747915 0.181804 0.081 Uiso 1 1 calc R U . . .
C21 C 0.5939(7) 0.7168(7) 0.1152(6) 0.187(8) Uani 1 1 d . . . . .
H21A H 0.622353 0.674269 0.127242 0.225 Uiso 1 1 calc R U . . .
H21B H 0.631999 0.735201 0.088510 0.225 Uiso 1 1 calc R U . . .
C22 C 0.5053(5) 0.7002(4) 0.0951(3) 0.056(2) Uani 1 1 d . . . . .
H22A H 0.495777 0.650247 0.093498 0.067 Uiso 1 1 calc R U . . .
H22B H 0.497237 0.719933 0.061858 0.067 Uiso 1 1 calc R U . . .
C23 C 0.3532(6) 0.7260(4) 0.1276(3) 0.0419(19) Uani 1 1 d . . . . .
C24 C 0.2115(5) 0.7622(4) 0.1703(3) 0.049(2) Uani 1 1 d . . . . .
C25 C 0.1953(7) 0.6945(4) 0.1950(4) 0.103(4) Uani 1 1 d . . . . .
H25A H 0.131222 0.689328 0.201944 0.154 Uiso 1 1 calc R U . . .
H25B H 0.215013 0.657522 0.173244 0.154 Uiso 1 1 calc R U . . .
H25C H 0.229178 0.692503 0.225809 0.154 Uiso 1 1 calc R U . . .
C26 C 0.1565(5) 0.7739(5) 0.1229(4) 0.106(4) Uani 1 1 d . . . . .
H26A H 0.092522 0.768927 0.130160 0.160 Uiso 1 1 calc R U . . .
H26B H 0.168118 0.819918 0.110349 0.160 Uiso 1 1 calc R U . . .
H26C H 0.174088 0.740193 0.098056 0.160 Uiso 1 1 calc R U . . .
C27 C 0.1935(6) 0.8209(4) 0.2064(3) 0.084(3) Uani 1 1 d . . . . .
H27A H 0.130095 0.820720 0.215820 0.126 Uiso 1 1 calc R U . . .
H27B H 0.230710 0.814938 0.235791 0.126 Uiso 1 1 calc R U . . .
H27C H 0.208234 0.864435 0.190673 0.126 Uiso 1 1 calc R U . . .
C28 C 0.4407(4) 0.7859(3) 0.2561(2) 0.0298(16) Uani 1 1 d . . . . .
C29 C 0.4208(4) 0.7481(3) 0.3031(3) 0.0372(18) Uani 1 1 d . . . . .
H29 H 0.432441 0.700563 0.304638 0.045 Uiso 1 1 calc R U . . .
C30 C 0.3870(4) 0.7798(3) 0.3431(3) 0.0388(18) Uani 1 1 d . . . . .
H30 H 0.374103 0.826999 0.339556 0.047 Uiso 1 1 calc R U . . .
C31 C 0.3675(4) 0.7495(4) 0.3923(2) 0.0362(17) Uani 1 1 d . . . . .
C32 C 0.3310(5) 0.7897(4) 0.4292(3) 0.055(2) Uani 1 1 d . . . . .
H32 H 0.316944 0.835930 0.422283 0.066 Uiso 1 1 calc R U . . .
C33 C 0.3143(6) 0.7643(5) 0.4760(3) 0.074(3) Uani 1 1 d . . . . .
H33 H 0.290532 0.792559 0.501211 0.089 Uiso 1 1 calc R U . . .
C34 C 0.3332(6) 0.6974(6) 0.4843(3) 0.073(3) Uani 1 1 d . . . . .
C35 C 0.3702(7) 0.6542(4) 0.4487(3) 0.080(3) Uani 1 1 d . . . . .
H35 H 0.383427 0.607905 0.456027 0.095 Uiso 1 1 calc R U . . .
C36 C 0.3864(6) 0.6804(4) 0.4036(3) 0.065(2) Uani 1 1 d . . . . .
H36 H 0.411007 0.651735 0.378874 0.078 Uiso 1 1 calc R U . . .
N1 N 0.5072(4) 0.4806(3) 0.3684(2) 0.0402(15) Uani 1 1 d . . . . .
N2 N 0.5391(4) 0.4959(3) 0.2807(2) 0.0378(15) Uani 1 1 d D . . . .
N3 N 0.4443(4) 0.7328(3) 0.1314(2) 0.0421(15) Uani 1 1 d . . . . .
N4 N 0.473813 0.745866 0.219681 0.0343(14) Uani 1 1 d . . . . .
O1 O 0.3771(4) 0.4369(3) 0.4015(2) 0.0758(18) Uani 1 1 d . . . . .
O2 O 0.3748(3) 0.5221(2) 0.34198(17) 0.0425(13) Uani 1 1 d . . . . .
O3 O 0.4913(3) 0.5982(2) 0.24810(17) 0.0511(14) Uani 1 1 d . . . . .
O4 O 0.3145(3) 0.6865(3) 0.0995(2) 0.0605(16) Uani 1 1 d . . . . .
O5 O 0.3095(3) 0.7695(2) 0.15983(17) 0.0436(13) Uani 1 1 d . . . . .
O6 O 0.4298(3) 0.8494(2) 0.25237(16) 0.0471(13) Uani 1 1 d . . . . .
F1 F 0.3828(4) 0.4044(3) -0.02874(19) 0.1127(14) Uani 1 1 d . . . . .
F2 F 0.3185(4) 0.6689(3) 0.53097(19) 0.1127(14) Uani 1 1 d . . . . .
H200 H 0.542(4) 0.4533(12) 0.2750(19) 0.021(18) Uiso 1 1 d D . . . .
H400 H 0.471900 0.691606 0.224100 0.17(4) Uiso 1 1 d . . . . .

loop_
_atom_site_aniso_label
_atom_site_aniso_U_11
_atom_site_aniso_U_22
_atom_site_aniso_U_33
_atom_site_aniso_U_23
_atom_site_aniso_U_13
_atom_site_aniso_U_12
C1 0.049(5) 0.039(4) 0.033(5) -0.002(4) 0.000(4) -0.004(4)
C2 0.055(6) 0.056(5) 0.075(6) 0.003(5) -0.012(5) -0.010(4)
C3 0.057(6) 0.064(6) 0.129(9) 0.025(6) -0.020(6) 0.002(5)
C4 0.050(5) 0.057(5) 0.051(5) 0.014(4) -0.008(4) 0.002(4)
C5 0.055(6) 0.047(5) 0.038(5) 0.001(4) -0.011(5) 0.006(5)
C6 0.040(5) 0.049(5) 0.052(5) 0.000(4) -0.001(4) 0.000(4)
C7 0.092(7) 0.053(6) 0.120(9) -0.015(5) -0.035(6) -0.017(5)
C8 0.048(5) 0.106(7) 0.085(7) 0.004(6) 0.011(5) 0.004(5)
C9 0.069(6) 0.059(5) 0.080(7) 0.005(5) -0.019(5) 0.008(5)
C10 0.032(4) 0.039(5) 0.040(5) 0.006(4) 0.000(4) 0.001(3)
C11 0.050(5) 0.022(4) 0.045(5) -0.003(4) 0.000(4) 0.007(3)
C12 0.044(5) 0.038(4) 0.042(5) 0.006(4) -0.007(4) -0.007(4)
C13 0.046(5) 0.022(4) 0.040(5) 0.007(4) 0.004(4) -0.001(4)
C14 0.078(6) 0.054(5) 0.049(6) -0.012(4) -0.018(5) 0.013(5)
C15 0.066(6) 0.061(5) 0.067(6) -0.015(5) -0.014(5) 0.022(5)
C16 0.085(7) 0.080(7) 0.033(5) -0.033(5) -0.007(5) -0.013(6)
C17 0.097(7) 0.057(6) 0.044(6) -0.017(5) -0.014(5) 0.016(5)
C18 0.061(5) 0.043(5) 0.050(6) 0.001(4) 0.000(5) 0.010(4)
C19 0.049(5) 0.041(4) 0.036(5) -0.008(4) 0.005(4) 0.003(4)
C20 0.055(6) 0.089(6) 0.058(6) -0.010(5) 0.015(5) -0.009(5)
C21 0.066(8) 0.228(15) 0.268(18) -0.189(14) 0.021(10) -0.011(8)
C22 0.055(6) 0.054(5) 0.058(6) -0.010(4) 0.013(5) 0.007(4)
C23 0.061(6) 0.034(4) 0.031(5) -0.005(4) 0.000(5) 0.018(4)
C24 0.035(5) 0.049(5) 0.061(6) -0.006(4) 0.015(4) -0.008(4)
C25 0.093(8) 0.062(6) 0.152(10) 0.020(6) 0.050(7) -0.014(6)
C26 0.042(5) 0.180(10) 0.097(8) -0.023(7) -0.015(6) 0.030(6)
C27 0.060(6) 0.080(6) 0.111(8) -0.031(6) 0.035(6) -0.001(5)
C28 0.031(4) 0.021(4) 0.037(5) 0.003(3) -0.005(3) 0.003(3)
C29 0.043(4) 0.027(4) 0.041(5) -0.003(4) -0.001(4) 0.002(4)
C30 0.039(4) 0.030(4) 0.047(5) -0.004(4) -0.005(4) -0.005(3)
C31 0.036(4) 0.043(5) 0.029(5) -0.003(4) -0.005(4) -0.004(4)
C32 0.084(6) 0.047(5) 0.034(5) 0.005(4) 0.004(5) 0.003(4)
C33 0.101(7) 0.056(6) 0.065(7) 0.004(5) 0.009(6) 0.008(5)
C34 0.097(7) 0.112(8) 0.012(5) 0.021(5) 0.010(5) -0.025(6)
C35 0.126(9) 0.066(6) 0.046(6) 0.014(5) -0.001(6) -0.002(6)
C36 0.088(7) 0.067(6) 0.040(6) 0.011(5) 0.012(5) 0.007(5)
N1 0.036(4) 0.049(4) 0.036(4) 0.013(3) -0.003(3) 0.008(3)
N2 0.052(4) 0.016(3) 0.046(4) -0.003(3) 0.005(3) 0.009(3)
N3 0.034(4) 0.054(4) 0.039(4) -0.012(3) 0.002(3) 0.009(3)
N4 0.041(3) 0.033(3) 0.029(4) -0.006(3) 0.003(3) 0.005(3)
O1 0.070(4) 0.087(4) 0.071(4) 0.045(4) 0.005(3) -0.010(3)
O2 0.034(3) 0.043(3) 0.051(3) -0.001(3) -0.004(2) 0.000(2)
O3 0.079(4) 0.021(3) 0.052(3) 0.000(2) 0.001(3) 0.011(2)
O4 0.053(4) 0.064(3) 0.065(4) -0.026(3) -0.007(3) 0.004(3)
O5 0.041(3) 0.040(3) 0.049(3) -0.006(2) 0.007(3) 0.001(2)
O6 0.071(4) 0.026(3) 0.044(3) 0.000(2) 0.005(3) -0.001(3)
F1 0.150(4) 0.125(3) 0.063(3) -0.007(2) -0.002(2) 0.021(3)
F2 0.150(4) 0.125(3) 0.063(3) -0.007(2) -0.002(2) 0.021(3)

loop_
_atom_type_symbol
_atom_type_description
_atom_type_scat_dispersion_real
_atom_type_scat_dispersion_imag
_atom_type_scat_source
C C 0.0033 0.0016 'International Tables Vol C Tables 4.2.6.8 and 6.1.1.4'
H H 0.0000 0.0000 'International Tables Vol C Tables 4.2.6.8 and 6.1.1.4'
N N 0.0061 0.0033 'International Tables Vol C Tables 4.2.6.8 and 6.1.1.4'
O O 0.0106 0.0060 'International Tables Vol C Tables 4.2.6.8 and 6.1.1.4'
F F 0.0171 0.0103 'International Tables Vol C Tables 4.2.6.8 and 6.1.1.4'

loop_
_geom_angle_atom_site_label_1
_geom_angle_atom_site_label_2
_geom_angle_atom_site_label_3
_geom_angle
_geom_angle_site_symmetry_1
_geom_angle_site_symmetry_3
_geom_angle_publ_flag
N2 C1 N1 112.4(5) . . ?
N2 C1 C2 113.3(6) . . ?
N1 C1 C2 102.3(5) . . ?
N2 C1 H1 109.5 . . ?
N1 C1 H1 109.5 . . ?
C2 C1 H1 109.5 . . ?
C3 C2 C1 104.0(6) . . ?
C3 C2 H2A 111.0 . . ?
C1 C2 H2A 111.0 . . ?
C3 C2 H2B 111.0 . . ?
C1 C2 H2B 111.0 . . ?
H2A C2 H2B 109.0 . . ?
C2 C3 C4 105.9(6) . . ?
C2 C3 H3A 110.6 . . ?
C4 C3 H3A 110.6 . . ?
C2 C3 H3B 110.6 . . ?
C4 C3 H3B 110.6 . . ?
H3A C3 H3B 108.7 . . ?
N1 C4 C3 101.9(6) . . ?
N1 C4 H4A 111.4 . . ?
C3 C4 H4A 111.4 . . ?
N1 C4 H4B 111.4 . . ?
C3 C4 H4B 111.4 . . ?
H4A C4 H4B 109.3 . . ?
O1 C5 O2 125.9(7) . . ?
O1 C5 N1 123.6(7) . . ?
O2 C5 N1 110.5(7) . . ?
O2 C6 C7 108.4(6) . . ?
O2 C6 C8 112.1(6) . . ?
C7 C6 C8 113.7(7) . . ?
O2 C6 C9 101.3(5) . . ?
C7 C6 C9 111.3(6) . . ?
C8 C6 C9 109.3(6) . . ?
C6 C7 H7A 109.5 . . ?
C6 C7 H7B 109.5 . . ?
H7A C7 H7B 109.5 . . ?
C6 C7 H7C 109.5 . . ?
H7A C7 H7C 109.5 . . ?
H7B C7 H7C 109.5 . . ?
C6 C8 H8A 109.5 . . ?
C6 C8 H8B 109.5 . . ?
H8A C8 H8B 109.5 . . ?
C6 C8 H8C 109.5 . . ?
H8A C8 H8C 109.5 . . ?
H8B C8 H8C 109.5 . . ?
C6 C9 H9A 109.5 . . ?
C6 C9 H9B 109.5 . . ?
H9A C9 H9B 109.5 . . ?
C6 C9 H9C 109.5 . . ?
H9A C9 H9C 109.5 . . ?
H9B C9 H9C 109.5 . . ?
O3 C10 N2 122.8(6) . . ?
O3 C10 C11 122.8(6) . . ?
N2 C10 C11 114.4(6) . . ?
C12 C11 C10 123.8(6) . . ?
C12 C11 H11 118.1 . . ?
C10 C11 H11 118.1 . . ?
C11 C12 C13 128.0(7) . . ?
C11 C12 H12 116.0 . . ?
C13 C12 H12 116.0 . . ?
C14 C13 C18 117.2(7) . . ?
C14 C13 C12 122.0(7) . . ?
C18 C13 C12 120.8(6) . . ?
C15 C14 C13 121.1(7) . . ?
C15 C14 H14 119.5 . . ?
C13 C14 H14 119.5 . . ?
C16 C15 C14 118.6(7) . . ?
C16 C15 H15 120.7 . . ?
C14 C15 H15 120.7 . . ?
C17 C16 C15 123.6(7) . . ?
C17 C16 F1 118.9(8) . . ?
C15 C16 F1 117.4(8) . . ?
C16 C17 C18 116.9(8) . . ?
C16 C17 H17 121.5 . . ?
C18 C17 H17 121.5 . . ?
C17 C18 C13 122.5(7) . . ?
C17 C18 H18 118.7 . . ?
C13 C18 H18 118.7 . . ?
N3 C19 N4 111.2(5) . . ?
N3 C19 C20 102.2(5) . . ?
N4 C19 C20 113.4(6) . . ?
N3 C19 H19 109.9 . . ?
N4 C19 H19 109.9 . . ?
C20 C19 H19 109.9 . . ?
C21 C20 C19 108.0(7) . . ?
C21 C20 H20A 110.1 . . ?
C19 C20 H20A 110.1 . . ?
C21 C20 H20B 110.1 . . ?
C19 C20 H20B 110.1 . . ?
H20A C20 H20B 108.4 . . ?
C20 C21 C22 113.5(9) . . ?
C20 C21 H21A 108.9 . . ?
C22 C21 H21A 108.9 . . ?
C20 C21 H21B 108.9 . . ?
C22 C21 H21B 108.9 . . ?
H21A C21 H21B 107.7 . . ?
C21 C22 N3 102.0(7) . . ?
C21 C22 H22A 111.4 . . ?
N3 C22 H22A 111.4 . . ?
C21 C22 H22B 111.4 . . ?
N3 C22 H22B 111.4 . . ?
H22A C22 H22B 109.2 . . ?
O4 C23 N3 124.9(7) . . ?
O4 C23 O5 124.0(7) . . ?
N3 C23 O5 111.1(7) . . ?
O5 C24 C25 109.1(6) . . ?
O5 C24 C27 102.7(5) . . ?
C25 C24 C27 110.3(7) . . ?
O5 C24 C26 110.2(6) . . ?
C25 C24 C26 114.7(7) . . ?
C27 C24 C26 109.2(7) . . ?
C24 C25 H25A 109.5 . . ?
C24 C25 H25B 109.5 . . ?
H25A C25 H25B 109.5 . . ?
C24 C25 H25C 109.5 . . ?
H25A C25 H25C 109.5 . . ?
H25B C25 H25C 109.5 . . ?
C24 C26 H26A 109.5 . . ?
C24 C26 H26B 109.5 . . ?
H26A C26 H26B 109.5 . . ?
C24 C26 H26C 109.5 . . ?
H26A C26 H26C 109.5 . . ?
H26B C26 H26C 109.5 . . ?
C24 C27 H27A 109.5 . . ?
C24 C27 H27B 109.5 . . ?
H27A C27 H27B 109.5 . . ?
C24 C27 H27C 109.5 . . ?
H27A C27 H27C 109.5 . . ?
H27B C27 H27C 109.5 . . ?
O6 C28 N4 124.1(6) . . ?
O6 C28 C29 121.9(6) . . ?
N4 C28 C29 114.0(5) . . ?
C30 C29 C28 122.1(6) . . ?
C30 C29 H29 118.9 . . ?
C28 C29 H29 118.9 . . ?
C29 C30 C31 127.8(6) . . ?
C29 C30 H30 116.1 . . ?
C31 C30 H30 116.1 . . ?
C32 C31 C36 117.5(7) . . ?
C32 C31 C30 120.0(7) . . ?
C36 C31 C30 122.4(7) . . ?
C31 C32 C33 122.1(7) . . ?
C31 C32 H32 118.9 . . ?
C33 C32 H32 118.9 . . ?
C34 C33 C32 117.3(8) . . ?
C34 C33 H33 121.3 . . ?
C32 C33 H33 121.3 . . ?
C33 C34 C35 123.4(8) . . ?
C33 C34 F2 120.1(9) . . ?
C35 C34 F2 116.5(9) . . ?
C36 C35 C34 118.0(8) . . ?
C36 C35 H35 121.0 . . ?
C34 C35 H35 121.0 . . ?
C35 C36 C31 121.6(8) . . ?
C35 C36 H36 119.2 . . ?
C31 C36 H36 119.2 . . ?
C5 N1 C1 125.5(6) . . ?
C5 N1 C4 121.1(6) . . ?
C1 N1 C4 113.3(6) . . ?
C10 N2 C1 124.1(5) . . ?
C10 N2 H200 116(4) . . ?
C1 N2 H200 119(4) . . ?
C23 N3 C19 125.7(6) . . ?
C23 N3 C22 121.1(6) . . ?
C19 N3 C22 113.2(6) . . ?
C28 N4 C19 122.1(4) . . ?
C28 N4 H400 118.9 . . ?
C19 N4 H400 117.4 . . ?
C5 O2 C6 119.5(6) . . ?
C23 O5 C24 121.4(5) . . ?

loop_
_geom_bond_atom_site_label_1
_geom_bond_atom_site_label_2
_geom_bond_distance
_geom_bond_site_symmetry_2
_geom_bond_publ_flag
C1 N2 1.436(8) . ?
C1 N1 1.454(8) . ?
C1 C2 1.528(9) . ?
C1 H1 0.9800 . ?
C2 C3 1.474(9) . ?
C2 H2A 0.9700 . ?
C2 H2B 0.9700 . ?
C3 C4 1.497(10) . ?
C3 H3A 0.9700 . ?
C3 H3B 0.9700 . ?
C4 N1 1.459(8) . ?
C4 H4A 0.9700 . ?
C4 H4B 0.9700 . ?
C5 O1 1.217(8) . ?
C5 O2 1.342(8) . ?
C5 N1 1.345(9) . ?
C6 O2 1.474(8) . ?
C6 C7 1.495(9) . ?
C6 C8 1.507(10) . ?
C6 C9 1.510(9) . ?
C7 H7A 0.9600 . ?
C7 H7B 0.9600 . ?
C7 H7C 0.9600 . ?
C8 H8A 0.9600 . ?
C8 H8B 0.9600 . ?
C8 H8C 0.9600 . ?
C9 H9A 0.9600 . ?
C9 H9B 0.9600 . ?
C9 H9C 0.9600 . ?
C10 O3 1.228(7) . ?
C10 N2 1.345(8) . ?
C10 C11 1.480(9) . ?
C11 C12 1.308(8) . ?
C11 H11 0.9300 . ?
C12 C13 1.450(9) . ?
C12 H12 0.9300 . ?
C13 C14 1.372(9) . ?
C13 C18 1.386(9) . ?
C14 C15 1.369(10) . ?
C14 H14 0.9300 . ?
C15 C16 1.351(10) . ?
C15 H15 0.9300 . ?
C16 C17 1.342(10) . ?
C16 F1 1.375(8) . ?
C17 C18 1.371(9) . ?
C17 H17 0.9300 . ?
C18 H18 0.9300 . ?
C19 N3 1.457(8) . ?
C19 N4 1.458(7) . ?
C19 C20 1.508(9) . ?
C19 H19 0.9800 . ?
C20 C21 1.376(11) . ?
C20 H20A 0.9700 . ?
C20 H20B 0.9700 . ?
C21 C22 1.437(12) . ?
C21 H21A 0.9700 . ?
C21 H21B 0.9700 . ?
C22 N3 1.458(8) . ?
C22 H22A 0.9700 . ?
C22 H22B 0.9700 . ?
C23 O4 1.207(8) . ?
C23 N3 1.340(9) . ?
C23 O5 1.357(7) . ?
C24 O5 1.466(8) . ?
C24 C25 1.476(9) . ?
C24 C27 1.506(9) . ?
C24 C26 1.515(11) . ?
C25 H25A 0.9600 . ?
C25 H25B 0.9600 . ?
C25 H25C 0.9600 . ?
C26 H26A 0.9600 . ?
C26 H26B 0.9600 . ?
C26 H26C 0.9600 . ?
C27 H27A 0.9600 . ?
C27 H27B 0.9600 . ?
C27 H27C 0.9600 . ?
C28 O6 1.233(6) . ?
C28 N4 1.329(7) . ?
C28 C29 1.478(9) . ?
C29 C30 1.324(8) . ?
C29 H29 0.9300 . ?
C30 C31 1.461(9) . ?
C30 H30 0.9300 . ?
C31 C32 1.360(9) . ?
C31 C36 1.389(9) . ?
C32 C33 1.362(10) . ?
C32 H32 0.9300 . ?
C33 C34 1.332(11) . ?
C33 H33 0.9300 . ?
C34 C35 1.372(11) . ?
C34 F2 1.376(8) . ?
C35 C36 1.326(10) . ?
C35 H35 0.9300 . ?
C36 H36 0.9300 . ?
N2 H200 0.83(2) . ?
N4 H400 1.04870 . ?

loop_
_geom_hbond_atom_site_label_D
_geom_hbond_atom_site_label_H
_geom_hbond_atom_site_label_A
_geom_hbond_distance_DH
_geom_hbond_distance_HA
_geom_hbond_distance_DA
_geom_hbond_angle_DHA
_geom_hbond_site_symmetry_A
_geom_hbond_publ_flag
C7 H7C O1 0.96 2.50 3.086(10) 119.1 . yes
C8 H8B O1 0.96 2.31 2.934(10) 121.6 . yes
C11 H11 O6 0.93 2.59 3.377(8) 142.7 3_645 yes
C25 H25B O4 0.96 2.51 3.088(10) 118.9 . yes
C26 H26C O4 0.96 2.30 2.921(9) 122.0 . yes
C29 H29 O3 0.93 2.62 3.390(8) 140.4 . yes
C7 H7C O1 0.96 2.50 3.086(10) 119.1 . yes
C8 H8B O1 0.96 2.31 2.934(10) 121.6 . yes
C11 H11 O6 0.93 2.59 3.377(8) 142.7 3_645 yes
C25 H25B O4 0.96 2.51 3.088(10) 118.9 . yes
C26 H26C O4 0.96 2.30 2.921(9) 122.0 . yes
C29 H29 O3 0.93 2.62 3.390(8) 140.4 . yes
N2 H200 O6 0.83(2) 2.16(2) 2.981(7) 168(5) 3_645 yes
N4 H400 O3 1.0487 1.924 2.945(4) 163.47 . yes
C7 H7C O1 0.96 2.50 3.086(10) 119.1 . yes
C8 H8B O1 0.96 2.31 2.934(10) 121.6 . yes
C11 H11 O6 0.93 2.59 3.377(8) 142.7 3_645 yes
C25 H25B O4 0.96 2.51 3.088(10) 118.9 . yes
C26 H26C O4 0.96 2.30 2.921(9) 122.0 . yes
C29 H29 O3 0.93 2.62 3.390(8) 140.4 . yes
N2 H200 O6 0.83(2) 2.16(2) 2.981(7) 168(5) 3_645 yes
N4 H400 O3 1.0487 1.924 2.945(4) 163.47 . yes

loop_
_geom_torsion_atom_site_label_1
_geom_torsion_atom_site_label_2
_geom_torsion_atom_site_label_3
_geom_torsion_atom_site_label_4
_geom_torsion
_geom_torsion_site_symmetry_1
_geom_torsion_site_symmetry_2
_geom_torsion_site_symmetry_3
_geom_torsion_site_symmetry_4
_geom_torsion_publ_flag
N2 C1 C2 C3 -93.9(7) . . . . ?
N1 C1 C2 C3 27.3(8) . . . . ?
C1 C2 C3 C4 -36.6(8) . . . . ?
C2 C3 C4 N1 30.4(8) . . . . ?
O3 C10 C11 C12 -7.2(11) . . . . ?
N2 C10 C11 C12 175.8(6) . . . . ?
C10 C11 C12 C13 176.9(6) . . . . ?
C11 C12 C13 C14 -14.8(11) . . . . ?
C11 C12 C13 C18 165.4(7) . . . . ?
C18 C13 C14 C15 -1.1(11) . . . . ?
C12 C13 C14 C15 179.2(7) . . . . ?
C13 C14 C15 C16 1.0(12) . . . . ?
C14 C15 C16 C17 0.1(13) . . . . ?
C14 C15 C16 F1 -178.9(7) . . . . ?
C15 C16 C17 C18 -1.0(13) . . . . ?
F1 C16 C17 C18 178.0(7) . . . . ?
C16 C17 C18 C13 0.9(12) . . . . ?
C14 C13 C18 C17 0.1(11) . . . . ?
C12 C13 C18 C17 179.9(7) . . . . ?
N3 C19 C20 C21 -7.4(10) . . . . ?
N4 C19 C20 C21 112.4(9) . . . . ?
C19 C20 C21 C22 11.5(15) . . . . ?
C20 C21 C22 N3 -10.2(14) . . . . ?
O6 C28 C29 C30 2.6(10) . . . . ?
N4 C28 C29 C30 -179.6(5) . . . . ?
C28 C29 C30 C31 -177.5(6) . . . . ?
C29 C30 C31 C32 -178.8(7) . . . . ?
C29 C30 C31 C36 2.4(11) . . . . ?
C36 C31 C32 C33 1.0(12) . . . . ?
C30 C31 C32 C33 -177.9(7) . . . . ?
C31 C32 C33 C34 -1.5(13) . . . . ?
C32 C33 C34 C35 1.5(14) . . . . ?
C32 C33 C34 F2 179.5(7) . . . . ?
C33 C34 C35 C36 -1.0(15) . . . . ?
F2 C34 C35 C36 -179.1(8) . . . . ?
C34 C35 C36 C31 0.5(13) . . . . ?
C32 C31 C36 C35 -0.4(12) . . . . ?
C30 C31 C36 C35 178.4(8) . . . . ?
O1 C5 N1 C1 172.2(7) . . . . ?
O2 C5 N1 C1 -8.9(9) . . . . ?
O1 C5 N1 C4 -4.2(11) . . . . ?
O2 C5 N1 C4 174.7(5) . . . . ?
N2 C1 N1 C5 -63.6(8) . . . . ?
C2 C1 N1 C5 174.5(6) . . . . ?
N2 C1 N1 C4 113.0(6) . . . . ?
C2 C1 N1 C4 -8.8(7) . . . . ?
C3 C4 N1 C5 164.0(7) . . . . ?
C3 C4 N1 C1 -12.9(8) . . . . ?
O3 C10 N2 C1 6.8(10) . . . . ?
C11 C10 N2 C1 -176.2(6) . . . . ?
N1 C1 N2 C10 121.9(7) . . . . ?
C2 C1 N2 C10 -122.7(7) . . . . ?
O4 C23 N3 C19 -171.0(6) . . . . ?
O5 C23 N3 C19 8.8(9) . . . . ?
O4 C23 N3 C22 10.5(11) . . . . ?
O5 C23 N3 C22 -169.7(6) . . . . ?
N4 C19 N3 C23 61.3(8) . . . . ?
C20 C19 N3 C23 -177.4(6) . . . . ?
N4 C19 N3 C22 -120.1(6) . . . . ?
C20 C19 N3 C22 1.2(7) . . . . ?
C21 C22 N3 C23 -176.3(9) . . . . ?
C21 C22 N3 C19 5.0(10) . . . . ?
O6 C28 N4 C19 -6.0(8) . . . . ?
C29 C28 N4 C19 176.3(5) . . . . ?
N3 C19 N4 C28 -124.4(5) . . . . ?
C20 C19 N4 C28 121.1(6) . . . . ?
O1 C5 O2 C6 -17.5(10) . . . . ?
N1 C5 O2 C6 163.7(5) . . . . ?
C7 C6 O2 C5 -62.3(8) . . . . ?
C8 C6 O2 C5 64.0(8) . . . . ?
C9 C6 O2 C5 -179.6(6) . . . . ?
O4 C23 O5 C24 12.5(10) . . . . ?
N3 C23 O5 C24 -167.3(6) . . . . ?
C25 C24 O5 C23 63.9(8) . . . . ?
C27 C24 O5 C23 -179.1(6) . . . . ?
C26 C24 O5 C23 -62.8(8) . . . . ?
